data_4105585
loop_
_publ_author_name
'Bo Wang'
'T. Matthew Hansen'
'Ting Wang'
'Dimao Wu'
'Lynn Weyer'
'Lu Ying'
'Mary M. Engler'
'Melissa Sanville'
'Christopher Leitheiser'
'Mathias Christmann'
'Yingtao Lu'
'Jiehao Chen'
'Nicholas Zunker'
'Russell D. Cink'
'Feryan Ahmed'
'Chi-Sing Lee'
'Craig J. Forsyth'

_publ_section_title
;
 Total Synthesis of Phorboxazole A via de Novo Oxazole Formation: Strategy
 and Component Assembly
;
_journal_name_full 'Journal of the American Chemical Society'
_journal_page_first 1484
_journal_page_last 1505
_journal_paper_doi 10.1021/ja108906e
_journal_volume 133
_journal_year 2011
_chemical_compound_source 'R. Cink / Prof. C. Forsyth'
_chemical_formula_sum 'C41 H62 O8 Si2'
_chemical_formula_weight 739.09
_chemical_name_common 96202
_chemical_name_systematic
; 
 ? 
;
_space_group_IT_number 4
_symmetry_cell_setting monoclinic
_symmetry_space_group_name_Hall 'P 2yb'
_symmetry_space_group_name_H-M 'P 1 21 1'
_atom_sites_solution_hydrogens geom
_atom_sites_solution_primary direct
_atom_sites_solution_secondary difmap
_audit_creation_method SHELXL
_cell_angle_alpha 90.00
_cell_angle_beta 99.414(1)
_cell_angle_gamma 90.00
_cell_formula_units_Z 2
_cell_length_a 15.3315(9)
_cell_length_b 8.2072(5)
_cell_length_c 17.2595(11)
_cell_measurement_temperature 173(2)
_cell_volume 2142.5(2)
_computing_structure_refinement 'SHELXL-93 (Sheldrick, 1993)'
_computing_structure_solution 'SHELXS-86 (Sheldrick, 1990)'
_diffrn_ambient_temperature 173(2)
_diffrn_radiation_monochromator graphite
_diffrn_radiation_source 'fine-focus sealed tube'
_diffrn_radiation_type MoK\a
_diffrn_radiation_wavelength 0.71073
_diffrn_reflns_av_R_equivalents 0.0447
_diffrn_reflns_av_sigmaI/netI 0.2455
_diffrn_reflns_limit_h_max 17
_diffrn_reflns_limit_h_min -18
_diffrn_reflns_limit_k_max 9
_diffrn_reflns_limit_k_min -9
_diffrn_reflns_limit_l_max 20
_diffrn_reflns_limit_l_min 0
_diffrn_reflns_number 6727
_diffrn_reflns_theta_max 25.03
_diffrn_reflns_theta_min 1.20
_exptl_absorpt_coefficient_mu 0.130
_exptl_absorpt_correction_T_max 1.000
_exptl_absorpt_correction_T_min 0.895
_exptl_absorpt_correction_type 'SADABS (Sheldrick, 1996)'
_exptl_crystal_colour Colorless
_exptl_crystal_density_diffrn 1.146
_exptl_crystal_description Needle
_exptl_crystal_F_000 800
_exptl_crystal_size_max 0.50
_exptl_crystal_size_mid 0.04
_exptl_crystal_size_min 0.04
_refine_diff_density_max 0.424
_refine_diff_density_min -0.283
_refine_diff_density_rms 0.062
_refine_ls_abs_structure_details 'Flack H D (1983), Acta Cryst. A39, 876-881'
_refine_ls_abs_structure_Flack 0.02(27)
_refine_ls_extinction_method none
_refine_ls_goodness_of_fit_all 0.953
_refine_ls_goodness_of_fit_obs 1.171
_refine_ls_matrix_type full
_refine_ls_number_parameters 460
_refine_ls_number_reflns 6726
_refine_ls_number_restraints 1
_refine_ls_restrained_S_all 1.000
_refine_ls_restrained_S_obs 1.170
_refine_ls_R_factor_all 0.2103
_refine_ls_R_factor_obs 0.0940
_refine_ls_shift/esd_max -0.002
_refine_ls_shift/esd_mean 0.000
_refine_ls_structure_factor_coef Fsqd
_refine_ls_weighting_details 'w=1/[\s^2^(Fo^2^)+(0.0604P)^2^+0.0000P] where P=(Fo^2^+2Fc^2^)/3'
_refine_ls_weighting_scheme calc
_refine_ls_wR_factor_all 0.1952
_refine_ls_wR_factor_obs 0.1477
_reflns_number_observed 3014
_reflns_number_total 6727
_reflns_observed_criterion >2sigma(I)
_cod_data_source_file ja108906e_si_003.cif
_cod_data_source_block 96202
_cod_depositor_comments
;
The following automatic conversions were performed:

'_refine_ls_weighting_scheme' value 'calc
w=1/[\s^2^(Fo^2^)+(0.0604P)^2^+0.0000P] where P=(Fo^2^+2Fc^2^)/3' was
changed to 'calc'. New tag '_refine_ls_weighting_details' was
created. The value of the new tag was set to
'w=1/[\s^2^(Fo^2^)+(0.0604P)^2^+0.0000P] where P=(Fo^2^+2Fc^2^)/3'.

Automatic conversion script
Id: cif_fix_values 3143 2015-03-26 13:38:13Z robertas 
;
_cod_database_code 4105585

loop_
_symmetry_equiv_pos_as_xyz
'x, y, z'
'-x, y+1/2, -z'

loop_
_atom_site_aniso_label
_atom_site_aniso_U_11
_atom_site_aniso_U_22
_atom_site_aniso_U_33
_atom_site_aniso_U_23
_atom_site_aniso_U_13
_atom_site_aniso_U_12
Si1 0.0230(14) 0.042(2) 0.0322(14) 0.0010(14) 0.0045(12) 0.0029(14)
Si2 0.040(2) 0.043(2) 0.039(2) 0.0015(14) 0.0121(13) -0.0056(15)
O1 0.069(5) 0.097(6) 0.051(4) -0.009(4) 0.015(4) 0.004(5)
O2 0.042(4) 0.117(6) 0.036(4) -0.020(4) 0.012(3) 0.014(4)
O3 0.035(4) 0.034(4) 0.035(3) 0.002(3) 0.010(3) 0.010(3)
O4 0.030(4) 0.034(4) 0.030(3) 0.005(3) 0.002(3) -0.007(3)
O5 0.032(4) 0.027(3) 0.036(3) 0.000(3) 0.005(3) 0.004(3)
O6 0.035(4) 0.046(4) 0.048(4) 0.014(3) 0.005(3) -0.004(3)
O7 0.064(5) 0.034(4) 0.069(5) 0.008(4) 0.025(4) 0.005(4)
O8 0.059(5) 0.041(4) 0.065(4) 0.008(4) 0.019(4) 0.006(4)
C3 0.054(7) 0.028(6) 0.035(6) -0.007(5) -0.007(5) 0.006(6)
C4 0.062(7) 0.028(5) 0.034(5) -0.002(5) 0.004(5) -0.013(6)
C5 0.047(6) 0.029(5) 0.033(5) -0.001(4) 0.007(5) -0.002(5)
C6 0.038(6) 0.039(6) 0.040(6) 0.018(5) -0.004(5) -0.010(5)
C7 0.036(6) 0.018(5) 0.044(6) 0.016(4) 0.004(5) 0.009(5)
C8 0.038(6) 0.037(5) 0.050(6) 0.003(5) 0.009(5) 0.007(5)
C9 0.041(6) 0.020(5) 0.027(5) 0.003(4) 0.006(5) -0.007(4)
C10 0.033(5) 0.032(5) 0.024(5) -0.004(4) 0.008(4) 0.000(5)
C11 0.030(6) 0.033(5) 0.021(5) 0.007(4) 0.010(4) 0.003(4)
C12 0.032(5) 0.033(5) 0.037(5) -0.004(4) 0.004(4) 0.019(4)
C13 0.031(6) 0.034(5) 0.029(5) 0.010(4) -0.004(4) -0.011(4)
C14 0.040(6) 0.029(5) 0.046(6) 0.003(4) 0.014(5) 0.004(4)
C15 0.028(5) 0.028(5) 0.032(5) 0.005(4) 0.010(4) 0.005(4)
C16 0.037(6) 0.036(5) 0.038(6) 0.006(5) 0.012(5) 0.010(5)
C17 0.041(6) 0.086(8) 0.030(5) 0.007(5) 0.018(5) 0.024(6)
C18 0.082(9) 0.174(13) 0.046(6) 0.010(8) 0.015(7) 0.057(9)
C19 0.026(6) 0.071(8) 0.066(8) -0.012(7) -0.002(6) 0.014(6)
C20 0.176(18) 0.060(11) 0.309(24) 0.030(12) 0.080(17) 0.011(10)
C21 0.024(5) 0.028(5) 0.039(5) -0.007(5) 0.013(4) 0.004(4)
C22 0.045(6) 0.047(6) 0.034(5) -0.002(5) 0.011(5) 0.004(5)
C23 0.061(8) 0.038(6) 0.041(6) -0.001(5) 0.021(6) -0.004(6)
C24 0.053(8) 0.033(6) 0.070(8) -0.010(6) 0.019(6) -0.014(6)
C25 0.046(6) 0.032(5) 0.040(6) -0.003(5) 0.000(5) -0.004(5)
C26 0.034(6) 0.019(5) 0.039(5) 0.004(4) 0.012(5) 0.003(4)
C27 0.038(6) 0.105(8) 0.064(7) 0.029(7) 0.035(6) 0.020(7)
C28 0.065(8) 0.117(10) 0.105(9) -0.071(8) 0.026(7) 0.019(7)
C29 0.053(7) 0.058(7) 0.074(7) 0.009(6) 0.020(6) 0.028(6)
C30 0.027(6) 0.069(7) 0.042(6) 0.007(6) 0.010(5) 0.018(6)
C31 0.034(6) 0.052(6) 0.021(5) 0.003(5) 0.008(4) 0.005(5)
C32 0.034(6) 0.068(7) 0.051(6) 0.007(6) 0.009(5) -0.005(6)
C33 0.031(6) 0.050(6) 0.049(6) -0.009(6) -0.007(5) -0.001(6)
C34 0.034(6) 0.045(6) 0.049(6) -0.008(6) 0.001(5) 0.000(6)
C35 0.037(6) 0.066(7) 0.032(5) -0.016(5) 0.014(5) -0.004(6)
C36 0.026(5) 0.040(5) 0.032(5) -0.001(5) -0.003(4) -0.009(5)
C37 0.058(7) 0.094(8) 0.048(6) -0.009(6) 0.008(5) -0.013(6)
C38 0.095(10) 0.038(7) 0.127(10) -0.001(7) 0.005(8) -0.004(7)
C39 0.045(7) 0.093(9) 0.082(8) 0.024(7) 0.028(6) 0.029(7)
C40 0.050(7) 0.109(9) 0.054(7) 0.040(7) 0.001(5) -0.002(7)
C41 0.030(6) 0.048(7) 0.054(6) 0.000(5) 0.015(5) 0.003(5)
C42 0.055(7) 0.052(6) 0.078(7) -0.007(6) 0.024(6) -0.021(6)
C43 0.059(8) 0.069(8) 0.107(9) 0.042(7) 0.031(7) 0.035(7)

loop_
_atom_site_label
_atom_site_type_symbol
_atom_site_fract_x
_atom_site_fract_y
_atom_site_fract_z
_atom_site_U_iso_or_equiv
_atom_site_thermal_displace_type
_atom_site_occupancy
_atom_site_calc_flag
_atom_site_refinement_flags
Si1 Si 0.2457(2) 0.3788(3) 0.43145(13) 0.0325(6) Uani 1 d .
Si2 Si -0.4594(2) 0.7605(3) 0.18843(14) 0.0403(7) Uani 1 d .
O1 O 0.1219(5) 0.5539(9) -0.0113(3) 0.072(2) Uani 1 d .
O2 O 0.2226(4) 0.5672(9) 0.0970(3) 0.064(2) Uani 1 d .
O3 O 0.0552(4) 0.6997(6) 0.2092(3) 0.0340(15) Uani 1 d .
O4 O 0.2005(3) 0.4803(6) 0.3533(3) 0.0316(15) Uani 1 d .
O5 O -0.1421(3) 0.5113(6) 0.2535(3) 0.0319(14) Uani 1 d .
O6 O -0.3640(4) 0.7712(7) 0.1547(3) 0.043(2) Uani 1 d .
O7 O -0.1051(4) 0.1258(7) 0.2101(3) 0.054(2) Uani 1 d .
O8 O -0.0028(4) 0.2365(7) 0.1467(3) 0.054(2) Uani 1 d .
C3 C -0.0839(7) 0.2301(11) 0.1680(5) 0.041(2) Uani 1 d .
C4 C -0.1434(6) 0.3661(10) 0.1325(5) 0.042(2) Uani 1 d .
H4A H -0.1827(6) 0.3264(10) 0.0850(5) 0.050 Uiso 1 calc R
H4B H -0.1073(6) 0.4566(10) 0.1169(5) 0.050 Uiso 1 calc R
C5 C -0.1994(6) 0.4273(10) 0.1932(5) 0.037(2) Uani 1 d .
H5A H -0.2222(6) 0.3290(10) 0.2177(5) 0.044 Uiso 1 calc R
C6 C -0.2794(6) 0.5308(11) 0.1591(5) 0.040(2) Uani 1 d .
H6A H -0.3241(6) 0.4838(11) 0.1211(5) 0.048 Uiso 1 calc R
C7 C -0.2885(6) 0.6823(10) 0.1807(5) 0.033(2) Uani 1 d .
C8 C -0.2161(5) 0.7682(11) 0.2323(5) 0.041(2) Uani 1 d .
H8A H -0.2303(5) 0.7748(11) 0.2862(5) 0.050 Uiso 1 calc R
H8B H -0.2109(5) 0.8806(11) 0.2128(5) 0.050 Uiso 1 calc R
C9 C -0.1284(6) 0.6797(9) 0.2344(5) 0.029(2) Uani 1 d .
H9A H -0.1121(6) 0.6840(9) 0.1807(5) 0.035 Uiso 1 calc R
C10 C -0.0527(5) 0.7455(10) 0.2914(4) 0.029(2) Uani 1 d .
H10A H -0.0660(5) 0.7329(10) 0.3453(4) 0.035 Uiso 1 calc R
H10B H -0.0468(5) 0.8635(10) 0.2814(4) 0.035 Uiso 1 calc R
C11 C 0.0351(5) 0.6627(10) 0.2868(4) 0.028(2) Uani 1 d .
H11A H 0.0281(5) 0.5422(10) 0.2919(4) 0.033 Uiso 1 calc R
C12 C 0.1090(5) 0.7216(10) 0.3499(4) 0.034(2) Uani 1 d .
H12A H 0.0958(5) 0.6888(10) 0.4020(4) 0.041 Uiso 1 calc R
H12B H 0.1112(5) 0.8421(10) 0.3485(4) 0.041 Uiso 1 calc R
C13 C 0.1990(5) 0.6542(10) 0.3402(4) 0.033(2) Uani 1 d .
H13A H 0.2466(5) 0.7085(10) 0.3779(4) 0.039 Uiso 1 calc R
C14 C 0.2142(6) 0.6817(10) 0.2551(4) 0.038(2) Uani 1 d .
H14A H 0.2230(6) 0.7993(10) 0.2464(4) 0.045 Uiso 1 calc R
H14B H 0.2682(6) 0.6232(10) 0.2465(4) 0.045 Uiso 1 calc R
C15 C 0.1361(5) 0.6212(10) 0.1974(4) 0.029(2) Uani 1 d .
H15A H 0.1300(5) 0.5012(10) 0.2048(4) 0.034 Uiso 1 calc R
C16 C 0.1465(6) 0.6533(10) 0.1129(5) 0.037(2) Uani 1 d .
H16A H 0.1554(6) 0.7727(10) 0.1056(5) 0.044 Uiso 1 calc R
C17 C 0.0746(6) 0.5939(12) 0.0505(5) 0.051(3) Uani 1 d .
H17A H 0.0447(6) 0.4971(12) 0.0683(5) 0.061 Uiso 1 calc R
H17B H 0.0301(6) 0.6800(12) 0.0343(5) 0.061 Uiso 1 calc R
C18 C 0.2722(7) 0.5153(17) -0.0235(5) 0.100(5) Uani 1 d .
H18A H 0.2766(7) 0.6336(17) -0.0294(5) 0.150 Uiso 1 d R
H18B H 0.2537(7) 0.4654(17) -0.0751(5) 0.150 Uiso 1 d R
H18C H 0.3299(7) 0.4715(17) 0.0002(5) 0.150 Uiso 1 d R
C19 C 0.2054(6) 0.4783(13) 0.0284(6) 0.056(3) Uani 1 d .
C20 C 0.1959(11) 0.3052(16) 0.0406(10) 0.177(8) Uani 1 d .
H20A H 0.1394(11) 0.2833(16) 0.0581(10) 0.266 Uiso 1 d R
H20B H 0.2445(11) 0.2678(16) 0.0807(10) 0.266 Uiso 1 d R
H20C H 0.1979(11) 0.2472(16) -0.0087(10) 0.266 Uiso 1 d R
C21 C 0.1601(5) 0.2331(10) 0.4537(5) 0.030(2) Uani 1 d .
C22 C 0.1720(6) 0.1274(11) 0.5180(5) 0.041(2) Uani 1 d .
H22A H 0.2263(6) 0.1300(11) 0.5535(5) 0.050 Uiso 1 calc R
C23 C 0.1063(7) 0.0176(11) 0.5317(5) 0.045(3) Uani 1 d .
H23A H 0.1161(7) -0.0541(11) 0.5754(5) 0.054 Uiso 1 calc R
C24 C 0.0270(7) 0.0154(11) 0.4803(6) 0.051(3) Uani 1 d .
H24A H -0.0185(7) -0.0569(11) 0.4897(6) 0.061 Uiso 1 calc R
C25 C 0.0131(6) 0.1166(10) 0.4158(5) 0.040(2) Uani 1 d .
H25A H -0.0414(6) 0.1124(10) 0.3806(5) 0.048 Uiso 1 calc R
C26 C 0.0783(5) 0.2240(9) 0.4025(5) 0.030(2) Uani 1 d .
H26A H 0.0679(5) 0.2935(9) 0.3579(5) 0.036 Uiso 1 calc R
C27 C 0.3999(6) 0.3700(13) 0.3602(5) 0.066(3) Uani 1 d .
H27A H 0.4506(6) 0.3069(13) 0.3488(5) 0.099 Uiso 1 d R
H27B H 0.4211(6) 0.4644(13) 0.3926(5) 0.099 Uiso 1 d R
H27C H 0.3647(6) 0.4073(13) 0.3109(5) 0.099 Uiso 1 d R
C28 C 0.3062(7) 0.1201(14) 0.3496(6) 0.094(4) Uani 1 d .
H28A H 0.3550(7) 0.0688(14) 0.3284(6) 0.141 Uiso 1 d R
H28B H 0.2629(7) 0.1630(14) 0.3063(6) 0.141 Uiso 1 d R
H28C H 0.2777(7) 0.0391(14) 0.3789(6) 0.141 Uiso 1 d R
C29 C 0.4010(6) 0.1929(11) 0.4760(5) 0.060(3) Uani 1 d .
H29A H 0.4432(6) 0.1161(11) 0.4591(5) 0.090 Uiso 1 d R
H29B H 0.3645(6) 0.1359(11) 0.5090(5) 0.090 Uiso 1 d R
H29C H 0.4334(6) 0.2814(11) 0.5061(5) 0.090 Uiso 1 d R
C30 C 0.3426(5) 0.2623(12) 0.4050(5) 0.045(2) Uani 1 d .
C31 C 0.2759(6) 0.5223(10) 0.5156(4) 0.035(2) Uani 1 d .
C32 C 0.3432(6) 0.6427(12) 0.5193(5) 0.051(3) Uani 1 d .
H32A H 0.3783(6) 0.6453(12) 0.4789(5) 0.061 Uiso 1 calc R
C33 C 0.3596(6) 0.7558(12) 0.5789(5) 0.045(2) Uani 1 d .
H33A H 0.4050(6) 0.8346(12) 0.5788(5) 0.054 Uiso 1 calc R
C34 C 0.3103(6) 0.7541(12) 0.6382(5) 0.043(2) Uani 1 d .
H34A H 0.3216(6) 0.8315(12) 0.6795(5) 0.052 Uiso 1 calc R
C35 C 0.2446(6) 0.6412(12) 0.6382(5) 0.044(2) Uani 1 d .
H35A H 0.2106(6) 0.6410(12) 0.6795(5) 0.053 Uiso 1 calc R
C36 C 0.2273(5) 0.5262(10) 0.5781(4) 0.034(2) Uani 1 d .
H36A H 0.1815(5) 0.4487(10) 0.5793(4) 0.040 Uiso 1 calc R
C37 C -0.4384(6) 0.7920(13) 0.2966(5) 0.067(3) Uani 1 d .
H37A H -0.4063(6) 0.6980(13) 0.3222(5) 0.100 Uiso 1 d R
H37B H -0.4949(6) 0.8036(13) 0.3155(5) 0.100 Uiso 1 d R
H37C H -0.4030(6) 0.8908(13) 0.3092(5) 0.100 Uiso 1 d R
C38 C -0.4841(8) 1.0959(11) 0.1548(7) 0.088(4) Uani 1 d .
H38A H -0.5132(8) 1.1777(11) 0.1180(7) 0.133 Uiso 1 d R
H38B H -0.4210(8) 1.0918(11) 0.1514(7) 0.133 Uiso 1 d R
H38C H -0.4916(8) 1.1251(11) 0.2084(7) 0.133 Uiso 1 d R
C39 C -0.6212(6) 0.9220(14) 0.1546(6) 0.072(3) Uani 1 d .
H39A H -0.6561(6) 1.0115(14) 0.1277(6) 0.107 Uiso 1 d R
H39B H -0.6182(6) 0.9337(14) 0.2115(6) 0.107 Uiso 1 d R
H39C H -0.6492(6) 0.8178(14) 0.1375(6) 0.107 Uiso 1 d R
C40 C -0.5339(6) 0.8979(14) 0.0437(5) 0.072(3) Uani 1 d .
H40A H -0.5720(6) 0.9817(14) 0.0154(5) 0.108 Uiso 1 d R
H40B H -0.5596(6) 0.7901(14) 0.0305(5) 0.108 Uiso 1 d R
H40C H -0.4751(6) 0.9036(14) 0.0286(5) 0.108 Uiso 1 d R
C41 C -0.5263(6) 0.9269(11) 0.1336(5) 0.043(3) Uani 1 d .
C42 C -0.5134(6) 0.5566(11) 0.1657(5) 0.060(3) Uani 1 d .
H42A H -0.4804(6) 0.4733(11) 0.1992(5) 0.090 Uiso 1 d R
H42B H -0.5135(6) 0.5294(11) 0.1104(5) 0.090 Uiso 1 d R
H42C H -0.5744(6) 0.5607(11) 0.1760(5) 0.090 Uiso 1 d R
C43 C 0.0540(7) 0.1015(12) 0.1763(6) 0.076(4) Uani 1 d .
H43A H 0.1118(7) 0.1139(12) 0.1596(6) 0.115 Uiso 1 d R
H43B H 0.0267(7) -0.0008(12) 0.1554(6) 0.115 Uiso 1 d R
H43C H 0.0618(7) 0.0996(12) 0.2338(6) 0.115 Uiso 1 d R

loop_
_atom_type_symbol
_atom_type_description
_atom_type_scat_dispersion_real
_atom_type_scat_dispersion_imag
_atom_type_scat_source
C C 0.0033 0.0016 'International Tables Vol C Tables 4.2.6.8 and 6.1.1.4'
H H 0.0000 0.0000 'International Tables Vol C Tables 4.2.6.8 and 6.1.1.4'
O O 0.0106 0.0060 'International Tables Vol C Tables 4.2.6.8 and 6.1.1.4'
Si Si 0.0817 0.0704 'International Tables Vol C Tables 4.2.6.8 and 6.1.1.4'

loop_
_geom_angle_atom_site_label_1
_geom_angle_atom_site_label_2
_geom_angle_atom_site_label_3
_geom_angle
O4 Si1 C21 106.2(3)
O4 Si1 C31 109.7(3)
C21 Si1 C31 109.8(4)
O4 Si1 C30 107.6(3)
C21 Si1 C30 109.5(4)
C31 Si1 C30 113.7(4)
O6 Si2 C37 109.0(4)
O6 Si2 C41 103.1(3)
C37 Si2 C41 113.4(4)
O6 Si2 C42 110.9(4)
C37 Si2 C42 109.3(4)
C41 Si2 C42 111.0(4)
C17 O1 C19 104.9(6)
C19 O2 C16 112.3(7)
C15 O3 C11 110.7(5)
C13 O4 Si1 128.7(5)
C5 O5 C9 113.0(6)
C7 O6 Si2 126.7(5)
C3 O8 C43 113.6(7)
O7 C3 O8 122.9(9)
O7 C3 C4 124.6(9)
O8 C3 C4 112.5(8)
C3 C4 C5 109.4(7)
O5 C5 C6 111.9(7)
O5 C5 C4 107.9(7)
C6 C5 C4 114.9(7)
C7 C6 C5 122.2(8)
C6 C7 O6 122.1(9)
C6 C7 C8 121.1(8)
O6 C7 C8 116.7(7)
C7 C8 C9 111.0(7)
O5 C9 C10 108.8(7)
O5 C9 C8 107.5(6)
C10 C9 C8 115.5(6)
C9 C10 C11 113.7(6)
O3 C11 C12 110.4(6)
O3 C11 C10 106.1(6)
C12 C11 C10 112.6(6)
C11 C12 C13 112.9(6)
O4 C13 C12 109.5(6)
O4 C13 C14 107.0(6)
C12 C13 C14 109.5(7)
C15 C14 C13 110.7(6)
O3 C15 C14 111.6(6)
O3 C15 C16 106.6(6)
C14 C15 C16 112.4(6)
O2 C16 C17 103.3(6)
O2 C16 C15 108.5(7)
C17 C16 C15 117.1(7)
O1 C17 C16 102.0(7)
O2 C19 C20 113.8(11)
O2 C19 O1 101.8(7)
C20 C19 O1 112.2(11)
O2 C19 C18 110.6(9)
C20 C19 C18 112.4(11)
O1 C19 C18 105.2(8)
C22 C21 C26 116.7(7)
C22 C21 Si1 124.0(7)
C26 C21 Si1 119.3(6)
C21 C22 C23 122.1(9)
C24 C23 C22 118.8(9)
C23 C24 C25 120.9(9)
C24 C25 C26 120.0(9)
C25 C26 C21 121.5(8)
C29 C30 C27 108.2(7)
C29 C30 C28 108.8(9)
C27 C30 C28 107.4(7)
C29 C30 Si1 112.5(5)
C27 C30 Si1 111.6(7)
C28 C30 Si1 108.2(6)
C36 C31 C32 114.9(8)
C36 C31 Si1 121.0(7)
C32 C31 Si1 124.0(6)
C33 C32 C31 123.0(8)
C32 C33 C34 119.6(9)
C35 C34 C33 120.2(9)
C34 C35 C36 120.6(8)
C35 C36 C31 121.6(8)
C40 C41 C38 109.4(8)
C40 C41 C39 107.9(8)
C38 C41 C39 109.8(8)
C40 C41 Si2 109.8(6)
C38 C41 Si2 111.2(7)
C39 C41 Si2 108.7(6)

loop_
_geom_bond_atom_site_label_1
_geom_bond_atom_site_label_2
_geom_bond_distance
Si1 O4 1.639(5)
Si1 C21 1.860(8)
Si1 C31 1.869(8)
Si1 C30 1.885(8)
Si2 O6 1.662(6)
Si2 C37 1.861(8)
Si2 C41 1.870(9)
Si2 C42 1.880(9)
O1 C17 1.424(8)
O1 C19 1.485(10)
O2 C19 1.379(10)
O2 C16 1.428(9)
O3 C15 1.442(8)
O3 C11 1.455(7)
O4 C13 1.445(9)
O5 C5 1.426(9)
O5 C9 1.444(8)
O6 C7 1.380(9)
O7 C3 1.203(9)
O8 C3 1.354(10)
O8 C43 1.450(10)
C3 C4 1.506(11)
C4 C5 1.543(10)
C5 C6 1.528(11)
C6 C7 1.312(10)
C7 C8 1.483(11)
C8 C9 1.524(10)
C9 C10 1.494(10)
C10 C11 1.521(10)
C11 C12 1.518(10)
C12 C13 1.520(10)
C13 C14 1.540(9)
C14 C15 1.510(10)
C15 C16 1.517(9)
C16 C17 1.491(11)
C18 C19 1.497(12)
C19 C20 1.447(14)
C21 C22 1.397(10)
C21 C26 1.414(10)
C22 C23 1.400(11)
C23 C24 1.382(12)
C24 C25 1.377(11)
C25 C26 1.380(10)
C27 C30 1.540(11)
C28 C30 1.554(13)
C29 C30 1.507(11)
C31 C36 1.408(10)
C31 C32 1.422(11)
C32 C33 1.377(11)
C33 C34 1.370(10)
C34 C35 1.367(12)
C35 C36 1.395(10)
C38 C41 1.548(12)
C39 C41 1.556(11)
C40 C41 1.556(11)

loop_
_geom_torsion_atom_site_label_1
_geom_torsion_atom_site_label_2
_geom_torsion_atom_site_label_3
_geom_torsion_atom_site_label_4
_geom_torsion
C21 Si1 O4 C13 131.7(6)
C31 Si1 O4 C13 13.1(7)
C30 Si1 O4 C13 -111.1(7)
C37 Si2 O6 C7 54.0(8)
C41 Si2 O6 C7 174.7(7)
C42 Si2 O6 C7 -66.4(8)
C43 O8 C3 O7 2.9(12)
C43 O8 C3 C4 -176.6(7)
O7 C3 C4 C5 39.0(11)
O8 C3 C4 C5 -141.5(7)
C9 O5 C5 C6 -42.7(8)
C9 O5 C5 C4 84.6(7)
C3 C4 C5 O5 70.4(8)
C3 C4 C5 C6 -164.0(7)
O5 C5 C6 C7 4.4(11)
C4 C5 C6 C7 -119.1(8)
C5 C6 C7 O6 -174.6(7)
C5 C6 C7 C8 7.5(12)
Si2 O6 C7 C6 79.1(10)
Si2 O6 C7 C8 -103.0(7)
C6 C7 C8 C9 16.8(11)
O6 C7 C8 C9 -161.1(6)
C5 O5 C9 C10 -167.1(6)
C5 O5 C9 C8 67.1(7)
C7 C8 C9 O5 -52.0(8)
C7 C8 C9 C10 -173.7(7)
O5 C9 C10 C11 63.8(8)
C8 C9 C10 C11 -175.2(6)
C15 O3 C11 C12 60.0(8)
C15 O3 C11 C10 -177.8(6)
C9 C10 C11 O3 64.2(8)
C9 C10 C11 C12 -175.0(6)
O3 C11 C12 C13 -55.1(8)
C10 C11 C12 C13 -173.4(6)
Si1 O4 C13 C12 -102.1(7)
Si1 O4 C13 C14 139.3(5)
C11 C12 C13 O4 -66.9(8)
C11 C12 C13 C14 50.2(9)
O4 C13 C14 C15 68.1(8)
C12 C13 C14 C15 -50.5(9)
C11 O3 C15 C14 -62.3(7)
C11 O3 C15 C16 174.6(6)
C13 C14 C15 O3 57.5(8)
C13 C14 C15 C16 177.3(7)
C19 O2 C16 C17 6.3(9)
C19 O2 C16 C15 131.2(8)
O3 C15 C16 O2 -175.7(6)
C14 C15 C16 O2 61.8(9)
O3 C15 C16 C17 -59.3(9)
C14 C15 C16 C17 178.1(7)
C19 O1 C17 C16 39.4(9)
O2 C16 C17 O1 -28.2(8)
C15 C16 C17 O1 -147.3(7)
C16 O2 C19 C20 -103.7(11)
C16 O2 C19 O1 17.2(10)
C16 O2 C19 C18 128.7(8)
C17 O1 C19 O2 -35.6(9)
C17 O1 C19 C20 86.4(12)
C17 O1 C19 C18 -151.0(9)
O4 Si1 C21 C22 -177.8(6)
C31 Si1 C21 C22 -59.3(7)
C30 Si1 C21 C22 66.3(7)
O4 Si1 C21 C26 3.5(6)
C31 Si1 C21 C26 122.1(6)
C30 Si1 C21 C26 -112.4(6)
C26 C21 C22 C23 -0.2(11)
Si1 C21 C22 C23 -178.8(6)
C21 C22 C23 C24 -0.7(12)
C22 C23 C24 C25 1.4(13)
C23 C24 C25 C26 -1.1(12)
C24 C25 C26 C21 0.2(11)
C22 C21 C26 C25 0.4(11)
Si1 C21 C26 C25 179.2(6)
O4 Si1 C30 C29 167.8(6)
C21 Si1 C30 C29 -77.2(8)
C31 Si1 C30 C29 46.1(8)
O4 Si1 C30 C27 45.9(7)
C21 Si1 C30 C27 161.0(6)
C31 Si1 C30 C27 -75.8(7)
O4 Si1 C30 C28 -72.0(7)
C21 Si1 C30 C28 43.0(8)
C31 Si1 C30 C28 166.2(6)
O4 Si1 C31 C36 107.2(7)
C21 Si1 C31 C36 -9.1(8)
C30 Si1 C31 C36 -132.2(7)
O4 Si1 C31 C32 -67.4(8)
C21 Si1 C31 C32 176.2(7)
C30 Si1 C31 C32 53.1(8)
C36 C31 C32 C33 -0.4(13)
Si1 C31 C32 C33 174.6(7)
C31 C32 C33 C34 0.4(14)
C32 C33 C34 C35 -0.3(13)
C33 C34 C35 C36 0.2(14)
C34 C35 C36 C31 -0.2(14)
C32 C31 C36 C35 0.3(12)
Si1 C31 C36 C35 -174.9(7)
O6 Si2 C41 C40 57.6(6)
C37 Si2 C41 C40 175.3(6)
C42 Si2 C41 C40 -61.2(7)
O6 Si2 C41 C38 -63.6(7)
C37 Si2 C41 C38 54.1(8)
C42 Si2 C41 C38 177.6(7)
O6 Si2 C41 C39 175.4(6)
C37 Si2 C41 C39 -66.8(8)
C42 Si2 C41 C39 56.6(8)
